data_4344566
loop_
_publ_author_name
'Tsitovich, Pavel B.'
'Cox, Jordan M.'
'Benedict, Jason B.'
'Morrow, Janet R.'

_publ_section_title
;
 Six-coordinate Iron(II) and Cobalt(II) paraSHIFT Agents for Measuring
 Temperature by Magnetic Resonance Spectroscopy.
;
_journal_issue 2
_journal_name_full 'Inorganic chemistry'
_journal_page_first 700
_journal_page_last 716
_journal_paper_doi 10.1021/acs.inorgchem.5b02144
_journal_volume 55
_journal_year 2016
_chemical_formula_moiety 'C36 H48 Co N8, 6(H2 O), 2(Cl)'
_chemical_formula_sum 'C36 H60 Cl2 Co N8 O6'
_chemical_formula_weight 830.75
_chemical_name_systematic
;
 ? 
;
_space_group_crystal_system monoclinic
_space_group_IT_number 15
_space_group_name_Hall '-C 2yc'
_space_group_name_H-M_alt 'C 1 2/c 1'
_symmetry_space_group_name_Hall '-C 2yc'
_symmetry_space_group_name_H-M 'C 1 2/c 1'
_atom_sites_solution_hydrogens geom
_atom_sites_solution_primary iterative
_atom_sites_solution_secondary difmap
_audit_creation_date 2015-05-19
_audit_creation_method
;
Olex2 1.2
(compiled 2015.01.26 svn.r3150 for OlexSys, GUI svn.r4998)
;
_cell_angle_alpha 90.00
_cell_angle_beta 98.4869(10)
_cell_angle_gamma 90.00
_cell_formula_units_Z 4
_cell_length_a 11.3586(7)
_cell_length_b 14.8399(10)
_cell_length_c 24.1643(16)
_cell_measurement_reflns_used 9631
_cell_measurement_temperature 90.0
_cell_measurement_theta_max 33.79
_cell_measurement_theta_min 2.27
_cell_volume 4028.5(5)
_computing_molecular_graphics 'Olex2 (Dolomanov et al., 2009)'
_computing_publication_material 'Olex2 (Dolomanov et al., 2009)'
_computing_structure_refinement 'XL (Sheldrick, 2008)'
_computing_structure_solution 'olex2.solve (Bourhis et al., 2015)'
_diffrn_ambient_temperature 90.0
_diffrn_detector 'Bruker APEX2 area detector'
_diffrn_detector_area_resol_mean 7.9
_diffrn_detector_type 'CCD area detector'
_diffrn_measured_fraction_theta_full 1.000
_diffrn_measured_fraction_theta_max 0.998
_diffrn_measurement_device 'three-circle diffractometer'
_diffrn_measurement_device_type 'Bruker SMART APEX2 area detector'
_diffrn_measurement_method '\w and \f scans'
_diffrn_radiation_monochromator 'mirror optics'
_diffrn_radiation_probe x-ray
_diffrn_radiation_type MoK\a
_diffrn_radiation_wavelength 0.71073
_diffrn_reflns_av_R_equivalents 0.0278
_diffrn_reflns_av_unetI/netI 0.0164
_diffrn_reflns_limit_h_max 17
_diffrn_reflns_limit_h_min -17
_diffrn_reflns_limit_k_max 23
_diffrn_reflns_limit_k_min -23
_diffrn_reflns_limit_l_max 37
_diffrn_reflns_limit_l_min -37
_diffrn_reflns_number 54363
_diffrn_reflns_theta_full 26.00
_diffrn_reflns_theta_max 33.79
_diffrn_reflns_theta_min 1.70
_diffrn_source 'microfocus rotating anode'
_diffrn_source_type 'Incoatec I\ms'
_diffrn_standards_number 0
_exptl_absorpt_coefficient_mu 0.613
_exptl_absorpt_correction_T_max 0.7467
_exptl_absorpt_correction_T_min 0.6628
_exptl_absorpt_correction_type multi-scan
_exptl_absorpt_process_details
;
SADABS-2012/1 (Bruker,2012) was used for absorption correction.
wR2(int) was 0.1151 before and 0.0405 after correction.
The Ratio of minimum to maximum transmission is 0.8876.
The \l/2 correction factor is 0.0015.
;
_exptl_crystal_colour pink
_exptl_crystal_colour_primary pink
_exptl_crystal_density_diffrn 1.370
_exptl_crystal_density_method 'not measured'
_exptl_crystal_description plate
_exptl_crystal_F_000 1764
_exptl_crystal_size_max 0.3
_exptl_crystal_size_mid 0.22
_exptl_crystal_size_min 0.06
_refine_diff_density_max 0.750
_refine_diff_density_min -0.325
_refine_diff_density_rms 0.070
_refine_ls_extinction_method none
_refine_ls_goodness_of_fit_ref 1.074
_refine_ls_hydrogen_treatment mixed
_refine_ls_matrix_type full
_refine_ls_number_parameters 263
_refine_ls_number_reflns 8083
_refine_ls_number_restraints 0
_refine_ls_restrained_S_all 1.074
_refine_ls_R_factor_all 0.0325
_refine_ls_R_factor_gt 0.0298
_refine_ls_shift/su_max 0.002
_refine_ls_shift/su_mean 0.000
_refine_ls_structure_factor_coef Fsqd
_refine_ls_weighting_details 'calc w=1/[\s^2^(Fo^2^)+(0.0400P)^2^+3.6192P] where P=(Fo^2^+2Fc^2^)/3'
_refine_ls_weighting_scheme calc
_refine_ls_wR_factor_gt 0.0792
_refine_ls_wR_factor_ref 0.0811
_reflns_number_gt 7505
_reflns_number_total 8083
_reflns_threshold_expression >2sigma(I)
_cod_data_source_file ic5b02144_si_003.cif
_cod_data_source_block jmc_061402_0m
_cod_database_code 4344566
_olex2_refinement_description
;
1. Fixed Uiso
 At 1.2 times of:
  All C(H) groups, All C(H,H) groups
 At 1.5 times of:
  All C(H,H,H) groups, All O(H,H) groups
2.a Secondary CH2 refined with riding coordinates:
 C1(H1a,H1b), C8(H8a,H8b), C9(H9a,H9b), C10(H10a,H10b), C17(H17a,H17b),
 C18(H18a,H18b)
2.b Aromatic/amide H refined with riding coordinates:
 C3(H3), C4(H4), C5(H5), C12(H12), C13(H13), C14(H14)
2.c Idealised Me refined as rotating group:
 C7(H7a,H7b,H7c), C16(H16a,H16b,H16c)
;
_olex2_submission_special_instructions 'No special instructions were received'

loop_
_space_group_symop_id
_space_group_symop_operation_xyz
1 'x, y, z'
2 '-x, y, -z+1/2'
3 'x+1/2, y+1/2, z'
4 '-x+1/2, y+1/2, -z+1/2'
5 '-x, -y, -z'
6 'x, -y, z-1/2'
7 '-x+1/2, -y+1/2, -z'
8 'x+1/2, -y+1/2, z-1/2'

loop_
_atom_site_label
_atom_site_type_symbol
_atom_site_fract_x
_atom_site_fract_y
_atom_site_fract_z
_atom_site_U_iso_or_equiv
_atom_site_adp_type
_atom_site_occupancy
_atom_site_calc_flag
_atom_site_site_symmetry_order
_atom_site_refinement_flags_posn
_atom_site_refinement_flags_adp
_atom_site_refinement_flags_occupancy
Co1 Co 0.5000 0.755143(10) 0.7500 0.00686(4) Uani 1 d 2 S T P
N1 N 0.56111(6) 0.65291(5) 0.69528(3) 0.00874(11) Uani 1 d 1 . . .
N2 N 0.38294(7) 0.85726(5) 0.53005(3) 0.01071(12) Uani 1 d 1 . . .
N3 N 0.64561(6) 0.82305(5) 0.71898(3) 0.00805(11) Uani 1 d 1 . . .
N4 N 0.39913(6) 0.82452(5) 0.66729(3) 0.00804(11) Uani 1 d 1 . . .
C1 C 0.73284(7) 0.75068(5) 0.71282(4) 0.01022(13) Uani 1 d 1 . . .
H1A H 0.7711 0.7303 0.7502 0.012 Uiso 1 calc 1 R . .
H1B H 0.7956 0.7739 0.6922 0.012 Uiso 1 calc 1 R . .
C2 C 0.66915(7) 0.67315(5) 0.68141(3) 0.00932(12) Uani 1 d 1 . . .
C3 C 0.71849(8) 0.62763(6) 0.64027(4) 0.01227(14) Uani 1 d 1 . . .
H3 H 0.7942 0.6442 0.6312 0.015 Uiso 1 calc 1 R . .
C4 C 0.65410(8) 0.55711(6) 0.61262(4) 0.01384(14) Uani 1 d 1 . . .
H4 H 0.6842 0.5256 0.5835 0.017 Uiso 1 calc 1 R . .
C5 C 0.54528(8) 0.53325(6) 0.62803(4) 0.01274(14) Uani 1 d 1 . . .
H5 H 0.5019 0.4836 0.6106 0.015 Uiso 1 calc 1 R . .
C6 C 0.49996(7) 0.58263(5) 0.66933(3) 0.01013(13) Uani 1 d 1 . . .
C7 C 0.38213(8) 0.55811(6) 0.68618(4) 0.01354(14) Uani 1 d 1 . . .
H7A H 0.3951 0.5216 0.7203 0.020 Uiso 1 calc 1 GR . .
H7B H 0.3353 0.5236 0.6561 0.020 Uiso 1 calc 1 GR . .
H7C H 0.3390 0.6132 0.6932 0.020 Uiso 1 calc 1 GR . .
C8 C 0.60715(7) 0.86506(6) 0.66326(3) 0.00990(13) Uani 1 d 1 . . .
H8A H 0.6108 0.8199 0.6334 0.012 Uiso 1 calc 1 R . .
H8B H 0.6614 0.9153 0.6575 0.012 Uiso 1 calc 1 R . .
C9 C 0.48123(7) 0.90012(5) 0.66014(3) 0.00958(13) Uani 1 d 1 . . .
H9A H 0.4777 0.9456 0.6898 0.011 Uiso 1 calc 1 R . .
H9B H 0.4565 0.9295 0.6235 0.011 Uiso 1 calc 1 R . .
C10 C 0.37343(7) 0.76939(5) 0.61479(3) 0.00934(12) Uani 1 d 1 . . .
H10A H 0.3229 0.7176 0.6221 0.011 Uiso 1 calc 1 R . .
H10B H 0.4495 0.7449 0.6058 0.011 Uiso 1 calc 1 R . .
C11 C 0.31191(7) 0.82003(5) 0.56409(3) 0.00919(12) Uani 1 d 1 . . .
C12 C 0.18827(7) 0.82722(6) 0.55382(3) 0.01148(13) Uani 1 d 1 . . .
H12 H 0.1403 0.7973 0.5771 0.014 Uiso 1 calc 1 R . .
C13 C 0.13642(8) 0.87917(6) 0.50858(4) 0.01403(14) Uani 1 d 1 . . .
H13 H 0.0525 0.8863 0.5009 0.017 Uiso 1 calc 1 R . .
C14 C 0.20963(8) 0.92014(6) 0.47503(4) 0.01496(15) Uani 1 d 1 . . .
H14 H 0.1765 0.9577 0.4449 0.018 Uiso 1 calc 1 R . .
C15 C 0.33265(8) 0.90583(6) 0.48578(3) 0.01276(14) Uani 1 d 1 . . .
C16 C 0.41233(9) 0.94308(7) 0.44697(4) 0.01935(17) Uani 1 d 1 . . .
H16A H 0.4956 0.9319 0.4626 0.029 Uiso 1 calc 1 GR . .
H16B H 0.3991 1.0081 0.4426 0.029 Uiso 1 calc 1 GR . .
H16C H 0.3943 0.9136 0.4104 0.029 Uiso 1 calc 1 GR . .
C17 C 0.28572(7) 0.86001(5) 0.68177(3) 0.00968(13) Uani 1 d 1 . . .
H17A H 0.2247 0.8119 0.6765 0.012 Uiso 1 calc 1 R . .
H17B H 0.2577 0.9102 0.6562 0.012 Uiso 1 calc 1 R . .
C18 C 0.29970(7) 0.89326(5) 0.74159(3) 0.00977(13) Uani 1 d 1 . . .
H18A H 0.3503 0.9479 0.7454 0.012 Uiso 1 calc 1 R . .
H18B H 0.2207 0.9098 0.7511 0.012 Uiso 1 calc 1 R . .
O2 O 0.62176(7) 0.78590(7) 0.53361(3) 0.02464(16) Uani 1 d 1 . . .
H2A H 0.6185(18) 0.7512(12) 0.5080(9) 0.037 Uiso 1 d 1 R . .
H2B H 0.5547(17) 0.8044(13) 0.5305(8) 0.037 Uiso 1 d 1 R . .
O1 O 0.86158(8) 0.84241(6) 0.55613(4) 0.02674(17) Uani 1 d 1 . . .
H1C H 0.7915(18) 0.8340(13) 0.5535(8) 0.040 Uiso 1 d 1 R . .
H1D H 0.8923(17) 0.8119(14) 0.5851(8) 0.040 Uiso 1 d 1 R . .
O4 O 0.5000 1.08103(8) 0.7500 0.0351(3) Uani 1 d 2 S T P
H4A H 0.4852(19) 1.1105(14) 0.7757(8) 0.047(6) Uiso 1 d 1 . . .
O3 O 0.0000 0.87341(8) 0.7500 0.0216(2) Uani 1 d 2 S T P
H3A H 0.0032(15) 0.8381(11) 0.7225(7) 0.027(4) Uiso 1 d 1 . . .
Cl1 Cl 0.01611(2) 0.727196(19) 0.654032(10) 0.02092(5) Uani 1 d 1 . . .

loop_
_atom_site_aniso_label
_atom_site_aniso_U_11
_atom_site_aniso_U_22
_atom_site_aniso_U_33
_atom_site_aniso_U_23
_atom_site_aniso_U_13
_atom_site_aniso_U_12
Co1 0.00647(6) 0.00587(6) 0.00840(7) 0.000 0.00156(5) 0.000
N1 0.0080(3) 0.0079(3) 0.0100(3) 0.0002(2) 0.0005(2) -0.0002(2)
N2 0.0131(3) 0.0105(3) 0.0084(3) 0.0002(2) 0.0008(2) -0.0016(2)
N3 0.0083(3) 0.0081(3) 0.0077(3) -0.0005(2) 0.0007(2) -0.0005(2)
N4 0.0081(3) 0.0074(3) 0.0084(3) -0.0002(2) 0.0005(2) -0.0004(2)
C1 0.0073(3) 0.0106(3) 0.0127(3) -0.0025(2) 0.0014(2) -0.0005(2)
C2 0.0086(3) 0.0087(3) 0.0105(3) -0.0008(2) 0.0011(2) 0.0003(2)
C3 0.0120(3) 0.0120(3) 0.0131(3) -0.0023(3) 0.0029(3) 0.0016(3)
C4 0.0159(4) 0.0120(3) 0.0134(3) -0.0031(3) 0.0015(3) 0.0030(3)
C5 0.0150(3) 0.0086(3) 0.0135(3) -0.0020(2) -0.0014(3) 0.0006(3)
C6 0.0109(3) 0.0074(3) 0.0111(3) 0.0010(2) -0.0015(2) -0.0004(2)
C7 0.0129(3) 0.0131(3) 0.0140(3) 0.0012(3) -0.0002(3) -0.0047(3)
C8 0.0098(3) 0.0117(3) 0.0082(3) 0.0011(2) 0.0009(2) -0.0021(2)
C9 0.0110(3) 0.0078(3) 0.0095(3) 0.0010(2) 0.0002(2) -0.0018(2)
C10 0.0111(3) 0.0079(3) 0.0085(3) 0.0002(2) -0.0003(2) -0.0002(2)
C11 0.0110(3) 0.0080(3) 0.0081(3) -0.0002(2) -0.0002(2) -0.0010(2)
C12 0.0113(3) 0.0126(3) 0.0101(3) -0.0006(2) -0.0001(2) -0.0010(3)
C13 0.0131(3) 0.0153(4) 0.0124(3) -0.0007(3) -0.0027(3) 0.0014(3)
C14 0.0189(4) 0.0137(3) 0.0109(3) 0.0021(3) -0.0025(3) 0.0008(3)
C15 0.0177(4) 0.0112(3) 0.0089(3) 0.0006(2) 0.0001(3) -0.0023(3)
C16 0.0244(4) 0.0217(4) 0.0121(4) 0.0039(3) 0.0031(3) -0.0057(3)
C17 0.0080(3) 0.0110(3) 0.0096(3) 0.0008(2) -0.0002(2) 0.0022(2)
C18 0.0103(3) 0.0092(3) 0.0095(3) 0.0010(2) 0.0004(2) 0.0033(2)
O2 0.0157(3) 0.0380(5) 0.0199(3) -0.0068(3) 0.0016(3) 0.0046(3)
O1 0.0204(4) 0.0293(4) 0.0302(4) 0.0015(3) 0.0028(3) -0.0014(3)
O4 0.0680(10) 0.0123(5) 0.0231(6) 0.000 0.0011(6) 0.000
O3 0.0163(4) 0.0158(4) 0.0320(6) 0.000 0.0013(4) 0.000
Cl1 0.01676(10) 0.02877(12) 0.01789(10) -0.00133(8) 0.00475(8) -0.00854(8)

loop_
_atom_type_symbol
_atom_type_description
_atom_type_scat_dispersion_real
_atom_type_scat_dispersion_imag
_atom_type_scat_source
C C 0.0033 0.0016 'International Tables Vol C Tables 4.2.6.8 and 6.1.1.4'
H H 0.0000 0.0000 'International Tables Vol C Tables 4.2.6.8 and 6.1.1.4'
Cl Cl 0.1484 0.1585 'International Tables Vol C Tables 4.2.6.8 and 6.1.1.4'
Co Co 0.3494 0.9721 'International Tables Vol C Tables 4.2.6.8 and 6.1.1.4'
N N 0.0061 0.0033 'International Tables Vol C Tables 4.2.6.8 and 6.1.1.4'
O O 0.0106 0.0060 'International Tables Vol C Tables 4.2.6.8 and 6.1.1.4'

loop_
_geom_angle_atom_site_label_1
_geom_angle_atom_site_label_2
_geom_angle_atom_site_label_3
_geom_angle
_geom_angle_site_symmetry_1
_geom_angle_site_symmetry_3
N1 Co1 N1 92.37(4) 2_656 .
N1 Co1 N4 130.43(2) . 2_656
N1 Co1 N4 87.08(2) 2_656 2_656
N1 Co1 N4 87.08(2) . .
N1 Co1 N4 130.43(2) 2_656 .
N3 Co1 N1 77.70(3) 2_656 2_656
N3 Co1 N1 149.10(3) 2_656 .
N3 Co1 N1 77.70(3) . .
N3 Co1 N1 149.10(3) . 2_656
N3 Co1 N3 124.47(4) 2_656 .
N3 Co1 N4 78.80(2) 2_656 2_656
N3 Co1 N4 78.00(2) . 2_656
N3 Co1 N4 78.81(2) . .
N3 Co1 N4 78.00(2) 2_656 .
N4 Co1 N4 128.86(3) . 2_656
C2 N1 Co1 112.05(5) . .
C2 N1 C6 118.57(7) . .
C6 N1 Co1 128.75(6) . .
C15 N2 C11 118.76(8) . .
C1 N3 Co1 104.69(5) . .
C1 N3 C8 108.88(6) . .
C1 N3 C18 110.48(6) . 2_656
C8 N3 Co1 111.77(5) . .
C18 N3 Co1 111.92(5) 2_656 .
C18 N3 C8 109.00(6) 2_656 .
C9 N4 Co1 101.03(4) . .
C9 N4 C10 111.12(6) . .
C10 N4 Co1 118.82(5) . .
C17 N4 Co1 106.42(5) . .
C17 N4 C9 110.00(6) . .
C17 N4 C10 109.03(6) . .
N3 C1 H1A 109.9 . .
N3 C1 H1B 109.9 . .
N3 C1 C2 109.02(6) . .
H1A C1 H1B 108.3 . .
C2 C1 H1A 109.9 . .
C2 C1 H1B 109.9 . .
N1 C2 C1 115.55(7) . .
N1 C2 C3 123.15(7) . .
C3 C2 C1 121.29(7) . .
C2 C3 H3 120.9 . .
C2 C3 C4 118.14(8) . .
C4 C3 H3 120.9 . .
C3 C4 H4 120.4 . .
C5 C4 C3 119.29(8) . .
C5 C4 H4 120.4 . .
C4 C5 H5 120.2 . .
C4 C5 C6 119.64(8) . .
C6 C5 H5 120.2 . .
N1 C6 C5 121.13(8) . .
N1 C6 C7 118.56(7) . .
C5 C6 C7 120.30(7) . .
C6 C7 H7A 109.5 . .
C6 C7 H7B 109.5 . .
C6 C7 H7C 109.5 . .
H7A C7 H7B 109.5 . .
H7A C7 H7C 109.5 . .
H7B C7 H7C 109.5 . .
N3 C8 H8A 109.7 . .
N3 C8 H8B 109.7 . .
N3 C8 C9 109.76(6) . .
H8A C8 H8B 108.2 . .
C9 C8 H8A 109.7 . .
C9 C8 H8B 109.7 . .
N4 C9 C8 109.85(6) . .
N4 C9 H9A 109.7 . .
N4 C9 H9B 109.7 . .
C8 C9 H9A 109.7 . .
C8 C9 H9B 109.7 . .
H9A C9 H9B 108.2 . .
N4 C10 H10A 108.5 . .
N4 C10 H10B 108.5 . .
N4 C10 C11 114.91(6) . .
H10A C10 H10B 107.5 . .
C11 C10 H10A 108.5 . .
C11 C10 H10B 108.5 . .
N2 C11 C10 116.65(7) . .
N2 C11 C12 122.44(7) . .
C12 C11 C10 120.91(7) . .
C11 C12 H12 120.7 . .
C11 C12 C13 118.66(8) . .
C13 C12 H12 120.7 . .
C12 C13 H13 120.6 . .
C14 C13 C12 118.74(8) . .
C14 C13 H13 120.6 . .
C13 C14 H14 120.2 . .
C13 C14 C15 119.62(8) . .
C15 C14 H14 120.2 . .
N2 C15 C14 121.61(8) . .
N2 C15 C16 118.01(8) . .
C14 C15 C16 120.37(8) . .
C15 C16 H16A 109.5 . .
C15 C16 H16B 109.5 . .
C15 C16 H16C 109.5 . .
H16A C16 H16B 109.5 . .
H16A C16 H16C 109.5 . .
H16B C16 H16C 109.5 . .
N4 C17 H17A 109.3 . .
N4 C17 H17B 109.3 . .
N4 C17 C18 111.67(6) . .
H17A C17 H17B 107.9 . .
C18 C17 H17A 109.3 . .
C18 C17 H17B 109.3 . .
N3 C18 C17 111.05(6) 2_656 .
N3 C18 H18A 109.4 2_656 .
N3 C18 H18B 109.4 2_656 .
C17 C18 H18A 109.4 . .
C17 C18 H18B 109.4 . .
H18A C18 H18B 108.0 . .
H2A O2 H2B 102.3(19) . .
H1C O1 H1D 105.1(18) . .

loop_
_geom_bond_atom_site_label_1
_geom_bond_atom_site_label_2
_geom_bond_distance
_geom_bond_site_symmetry_2
Co1 N1 2.1915(7) .
Co1 N1 2.1915(7) 2_656
Co1 N3 2.1631(7) .
Co1 N3 2.1631(7) 2_656
Co1 N4 2.3857(7) .
Co1 N4 2.3857(7) 2_656
N1 C2 1.3528(10) .
N1 C6 1.3546(10) .
N2 C11 1.3522(11) .
N2 C15 1.3452(11) .
N3 C1 1.4835(11) .
N3 C8 1.4894(10) .
N3 C18 1.4848(10) 2_656
N4 C9 1.4852(10) .
N4 C10 1.5017(10) .
N4 C17 1.4805(10) .
C1 H1A 0.9900 .
C1 H1B 0.9900 .
C1 C2 1.5037(11) .
C2 C3 1.3868(11) .
C3 H3 0.9500 .
C3 C4 1.3901(12) .
C4 H4 0.9500 .
C4 C5 1.3884(13) .
C5 H5 0.9500 .
C5 C6 1.3963(12) .
C6 C7 1.5001(12) .
C7 H7A 0.9800 .
C7 H7B 0.9800 .
C7 H7C 0.9800 .
C8 H8A 0.9900 .
C8 H8B 0.9900 .
C8 C9 1.5133(12) .
C9 H9A 0.9900 .
C9 H9B 0.9900 .
C10 H10A 0.9900 .
C10 H10B 0.9900 .
C10 C11 1.5170(11) .
C11 C12 1.3937(11) .
C12 H12 0.9500 .
C12 C13 1.3951(12) .
C13 H13 0.9500 .
C13 C14 1.3846(13) .
C14 H14 0.9500 .
C14 C15 1.3993(13) .
C15 C16 1.5015(13) .
C16 H16A 0.9800 .
C16 H16B 0.9800 .
C16 H16C 0.9800 .
C17 H17A 0.9900 .
C17 H17B 0.9900 .
C17 C18 1.5135(11) .
C18 N3 1.4849(10) 2_656
C18 H18A 0.9900 .
C18 H18B 0.9900 .
O2 H2A 0.80(2) .
O2 H2B 0.80(2) .
O1 H1C 0.80(2) .
O1 H1D 0.86(2) .
O4 H4A 0.80(2) .
O3 H3A 0.851(16) .

loop_
_geom_torsion_atom_site_label_1
_geom_torsion_atom_site_label_2
_geom_torsion_atom_site_label_3
_geom_torsion_atom_site_label_4
_geom_torsion
_geom_torsion_site_symmetry_1
_geom_torsion_site_symmetry_4
Co1 N1 C2 C1 9.58(8) . .
Co1 N1 C2 C3 -169.06(7) . .
Co1 N1 C6 C5 168.41(6) . .
Co1 N1 C6 C7 -12.07(11) . .
Co1 N3 C1 C2 49.03(7) . .
Co1 N3 C8 C9 35.30(7) . .
Co1 N4 C9 C8 50.38(6) . .
Co1 N4 C10 C11 -178.49(5) . .
Co1 N4 C17 C18 34.62(7) . .
N1 Co1 N1 C2 -136.10(6) 2_656 .
N1 Co1 N1 C6 53.27(6) 2_656 .
N1 Co1 N3 C1 -34.02(5) . .
N1 Co1 N3 C1 39.61(7) 2_656 .
N1 Co1 N3 C8 157.32(5) 2_656 .
N1 Co1 N3 C8 83.69(5) . .
N1 Co1 N3 C18 -80.09(7) 2_656 2_656
N1 Co1 N3 C18 -153.72(5) . 2_656
N1 Co1 N4 C9 -101.91(5) . .
N1 Co1 N4 C9 167.46(4) 2_656 .
N1 Co1 N4 C10 -70.79(6) 2_656 .
N1 Co1 N4 C10 19.84(6) . .
N1 Co1 N4 C17 52.58(6) 2_656 .
N1 Co1 N4 C17 143.22(5) . .
N1 C2 C3 C4 -0.89(13) . .
N2 C11 C12 C13 -3.85(12) . .
N3 Co1 N1 C2 154.13(5) 2_656 .
N3 Co1 N1 C2 14.35(5) . .
N3 Co1 N1 C6 -156.28(7) . .
N3 Co1 N1 C6 -16.49(10) 2_656 .
N3 Co1 N3 C1 169.69(5) 2_656 .
N3 Co1 N3 C8 -72.60(5) 2_656 .
N3 Co1 N3 C18 49.99(5) 2_656 2_656
N3 Co1 N4 C9 -23.87(5) . .
N3 Co1 N4 C9 105.32(5) 2_656 .
N3 Co1 N4 C10 -132.93(6) 2_656 .
N3 Co1 N4 C10 97.88(6) . .
N3 Co1 N4 C17 -138.75(5) . .
N3 Co1 N4 C17 -9.56(5) 2_656 .
N3 C1 C2 N1 -40.53(9) . .
N3 C1 C2 C3 138.14(8) . .
N3 C8 C9 N4 -60.89(8) . .
N4 Co1 N1 C2 93.52(6) . .
N4 Co1 N1 C2 -47.92(7) 2_656 .
N4 Co1 N1 C6 141.46(6) 2_656 .
N4 Co1 N1 C6 -77.10(7) . .
N4 Co1 N3 C1 -123.45(5) . .
N4 Co1 N3 C1 102.44(5) 2_656 .
N4 Co1 N3 C8 -5.74(5) . .
N4 Co1 N3 C8 -139.85(5) 2_656 .
N4 Co1 N3 C18 -17.26(5) 2_656 2_656
N4 Co1 N3 C18 116.85(5) . 2_656
N4 Co1 N4 C9 40.55(4) 2_656 .
N4 Co1 N4 C10 162.30(6) 2_656 .
N4 Co1 N4 C17 -74.33(5) 2_656 .
N4 C10 C11 N2 93.07(9) . .
N4 C10 C11 C12 -86.87(9) . .
N4 C17 C18 N3 -52.60(9) . 2_656
C1 N3 C8 C9 150.47(6) . .
C1 C2 C3 C4 -179.45(8) . .
C2 N1 C6 C5 -1.69(12) . .
C2 N1 C6 C7 177.83(7) . .
C2 C3 C4 C5 -1.76(13) . .
C3 C4 C5 C6 2.62(13) . .
C4 C5 C6 N1 -0.90(12) . .
C4 C5 C6 C7 179.59(8) . .
C6 N1 C2 C1 -178.74(7) . .
C6 N1 C2 C3 2.62(12) . .
C8 N3 C1 C2 -70.64(8) . .
C9 N4 C10 C11 -61.96(9) . .
C9 N4 C17 C18 -74.01(8) . .
C10 N4 C9 C8 -76.62(8) . .
C10 N4 C17 C18 163.91(6) . .
C10 C11 C12 C13 176.09(8) . .
C11 N2 C15 C14 1.41(12) . .
C11 N2 C15 C16 -177.25(8) . .
C11 C12 C13 C14 1.22(13) . .
C12 C13 C14 C15 2.48(13) . .
C13 C14 C15 N2 -3.92(13) . .
C13 C14 C15 C16 174.70(9) . .
C15 N2 C11 C10 -177.42(7) . .
C15 N2 C11 C12 2.52(12) . .
C17 N4 C9 C8 162.55(6) . .
C17 N4 C10 C11 59.44(8) . .
C18 N3 C1 C2 169.69(6) 2_656 .
C18 N3 C8 C9 -88.94(7) 2_656 .
